data_7118812
loop_
_publ_author_name
'Su, Xiang'
'Sun, Yihua'
'Yao, Jiannian'
'Chen, Hui'
'Chen, Chao'

_publ_section_title
;
 Acid-promoted bicyclization of arylacetylenes to
 benzobicyclo[3.2.1]octanes through cationic rearrangements.
;
_journal_issue 24
_journal_name_full 'Chemical communications (Cambridge, England)'
_journal_page_first 4537
_journal_page_last 4540
_journal_paper_doi 10.1039/c6cc00452k
_journal_volume 52
_journal_year 2016
_chemical_formula_moiety 'C16 H19 Br'
_chemical_formula_sum 'C16 H19 Br'
_chemical_formula_weight 291.22
_chemical_name_systematic
; 
 ? 
;
_space_group_IT_number 15
_symmetry_cell_setting monoclinic
_symmetry_space_group_name_Hall '-C 2yc'
_symmetry_space_group_name_H-M 'C 1 2/c 1'
_atom_sites_solution_hydrogens geom
_atom_sites_solution_primary direct
_atom_sites_solution_secondary difmap
_audit_creation_method SHELXL-97
_audit_update_record
;
2015-10-15 deposited with the CCDC.
2016-02-26 downloaded from the CCDC.
;
_cell_angle_alpha 90.00
_cell_angle_beta 104.092(12)
_cell_angle_gamma 90.00
_cell_formula_units_Z 8
_cell_length_a 18.281(3)
_cell_length_b 7.3569(12)
_cell_length_c 19.925(4)
_cell_measurement_reflns_used 37
_cell_measurement_temperature 295(2)
_cell_measurement_theta_max 12.49
_cell_measurement_theta_min 4.97
_cell_volume 2599.1(8)
_computing_cell_refinement 'XSCANS (Bruker, 1997)'
_computing_data_collection 'XSCANS (Bruker, 1997)'
_computing_data_reduction 'XSCANS (Bruker, 1997)'
_computing_molecular_graphics 'SHELXTL (Bruker, 1997)'
_computing_publication_material 'SHELXTL (Bruker, 1997)'
_computing_structure_refinement 'SHELXL-97 (Sheldrick, 1997)'
_computing_structure_solution 'SHELXS-97 (Sheldrick, 1990)'
_diffrn_ambient_temperature 295(2)
_diffrn_measured_fraction_theta_full 0.991
_diffrn_measured_fraction_theta_max 0.991
_diffrn_measurement_device_type 'Bruker P4'
_diffrn_measurement_method '\w scans'
_diffrn_radiation_monochromator graphite
_diffrn_radiation_source 'fine-focus sealed tube'
_diffrn_radiation_type MoK\a
_diffrn_radiation_wavelength 0.71073
_diffrn_reflns_av_R_equivalents 0.0266
_diffrn_reflns_av_sigmaI/netI 0.0418
_diffrn_reflns_limit_h_max 1
_diffrn_reflns_limit_h_min -22
_diffrn_reflns_limit_k_max 1
_diffrn_reflns_limit_k_min -8
_diffrn_reflns_limit_l_max 24
_diffrn_reflns_limit_l_min -23
_diffrn_reflns_number 3068
_diffrn_reflns_theta_full 25.50
_diffrn_reflns_theta_max 25.50
_diffrn_reflns_theta_min 2.11
_diffrn_standards_decay_% 0
_diffrn_standards_interval_count 97
_diffrn_standards_number 3
_exptl_absorpt_coefficient_mu 3.138
_exptl_absorpt_correction_T_max 0.3439
_exptl_absorpt_correction_T_min 0.2492
_exptl_absorpt_correction_type empirical
_exptl_absorpt_process_details 'North, et al., 1968'
_exptl_crystal_colour colorless
_exptl_crystal_density_diffrn 1.488
_exptl_crystal_density_meas ?
_exptl_crystal_density_method 'not measured'
_exptl_crystal_description prism
_exptl_crystal_F_000 1200
_exptl_crystal_size_max 0.50
_exptl_crystal_size_mid 0.40
_exptl_crystal_size_min 0.40
_refine_diff_density_max 0.642
_refine_diff_density_min -0.381
_refine_diff_density_rms 0.076
_refine_ls_extinction_coef 0.00523(19)
_refine_ls_extinction_expression Fc^*^=kFc[1+0.001xFc^2^\l^3^/sin(2\q)]^-1/4^
_refine_ls_extinction_method SHELXL
_refine_ls_goodness_of_fit_ref 1.279
_refine_ls_hydrogen_treatment constr
_refine_ls_matrix_type full
_refine_ls_number_parameters 155
_refine_ls_number_reflns 2394
_refine_ls_number_restraints 0
_refine_ls_restrained_S_all 1.279
_refine_ls_R_factor_all 0.0697
_refine_ls_R_factor_gt 0.0434
_refine_ls_shift/su_max 0.000
_refine_ls_shift/su_mean 0.000
_refine_ls_structure_factor_coef Fsqd
_refine_ls_weighting_details 'calc w=1/[\s^2^(Fo^2^)+(0.0100P)^2^+5.0000P] where P=(Fo^2^+2Fc^2^)/3'
_refine_ls_weighting_scheme calc
_refine_ls_wR_factor_gt 0.0876
_refine_ls_wR_factor_ref 0.0995
_reflns_number_gt 1737
_reflns_number_total 2394
_reflns_threshold_expression I>2sigma(I)
_cod_data_source_file c6cc00452k2.cif
_cod_data_source_block chenc-26
_cod_depositor_comments
;
The following automatic conversions were performed:

'_symmetry_cell_setting' value 'Monoclinic' changed to 'monoclinic'
according to
/usr/data/users/saulius/crontab/automatic-downloads/rss-feeds/RSC/lib/dictionaries/cif_core.dic
dictionary named 'cif_core.dic' version 2.4.2 from 2011-04-26.

'_exptl_crystal_density_meas' value 'none' was changed to '?' - the
value is perceived as not measured.

Automatic conversion script
Id: cif_fix_values 4268 2015-11-12 08:31:59Z antanas 

 Adding full bibliography for 7118812.cif.
;
_cod_original_sg_symbol_H-M C2/c
_cod_database_code 7118812

loop_
_symmetry_equiv_pos_as_xyz
'x, y, z'
'-x, y, -z+1/2'
'x+1/2, y+1/2, z'
'-x+1/2, y+1/2, -z+1/2'
'-x, -y, -z'
'x, -y, z-1/2'
'-x+1/2, -y+1/2, -z'
'x+1/2, -y+1/2, z-1/2'

loop_
_atom_site_label
_atom_site_type_symbol
_atom_site_fract_x
_atom_site_fract_y
_atom_site_fract_z
_atom_site_U_iso_or_equiv
_atom_site_adp_type
_atom_site_occupancy
_atom_site_symmetry_multiplicity
_atom_site_calc_flag
_atom_site_refinement_flags
Br1 Br 0.14269(3) 0.04166(8) 0.40641(3) 0.0738(2) Uani 1 1 d .
C1 C 0.1523(2) 0.2488(6) 0.35291(19) 0.0492(10) Uani 1 1 d .
C2 C 0.1896(2) 0.3988(6) 0.3851(2) 0.0550(11) Uani 1 1 d .
H2 H 0.2116 0.3982 0.4323 0.066 Uiso 1 1 calc R
C3 C 0.1938(2) 0.5494(6) 0.3457(2) 0.0534(10) Uani 1 1 d .
H3 H 0.2174 0.6532 0.3673 0.064 Uiso 1 1 calc R
C4 C 0.1641(2) 0.5519(5) 0.27511(18) 0.0418(9) Uani 1 1 d .
C5 C 0.12786(19) 0.3967(5) 0.24251(18) 0.0374(8) Uani 1 1 d .
C6 C 0.1223(2) 0.2459(5) 0.28256(18) 0.0432(9) Uani 1 1 d .
H6 H 0.0980 0.1419 0.2617 0.052 Uiso 1 1 calc R
C7 C 0.1719(2) 0.7199(6) 0.2344(2) 0.0532(10) Uani 1 1 d .
H7A H 0.2248 0.7397 0.2363 0.064 Uiso 1 1 calc R
H7B H 0.1538 0.8240 0.2555 0.064 Uiso 1 1 calc R
C8 C 0.1283(2) 0.7059(5) 0.15931(19) 0.0472(10) Uani 1 1 d .
H8 H 0.1426 0.8036 0.1316 0.057 Uiso 1 1 calc R
C9 C 0.1446(2) 0.5202(5) 0.13233(18) 0.0405(9) Uani 1 1 d .
H9 H 0.1979 0.4891 0.1509 0.049 Uiso 1 1 calc R
C10 C 0.0953(2) 0.3976(5) 0.16450(17) 0.0387(8) Uani 1 1 d .
C11 C 0.0885(2) 0.2063(5) 0.13422(18) 0.0500(10) Uani 1 1 d .
H11A H 0.0486 0.1426 0.1488 0.060 Uiso 1 1 calc R
H11B H 0.1352 0.1416 0.1530 0.060 Uiso 1 1 calc R
C12 C 0.0718(3) 0.2015(6) 0.0551(2) 0.0620(12) Uani 1 1 d .
H12A H 0.0753 0.0771 0.0400 0.074 Uiso 1 1 calc R
H12B H 0.0207 0.2435 0.0359 0.074 Uiso 1 1 calc R
C13 C 0.1258(3) 0.3183(6) 0.0282(2) 0.0609(12) Uani 1 1 d .
H13A H 0.1119 0.3171 -0.0220 0.073 Uiso 1 1 calc R
H13B H 0.1763 0.2688 0.0434 0.073 Uiso 1 1 calc R
C14 C 0.1253(3) 0.5117(6) 0.05356(19) 0.0532(11) Uani 1 1 d .
H14A H 0.0758 0.5643 0.0353 0.064 Uiso 1 1 calc R
H14B H 0.1616 0.5830 0.0365 0.064 Uiso 1 1 calc R
C15 C 0.0435(2) 0.7042(6) 0.1520(2) 0.0532(10) Uani 1 1 d .
H15A H 0.0176 0.7658 0.1099 0.064 Uiso 1 1 calc R
H15B H 0.0311 0.7646 0.1911 0.064 Uiso 1 1 calc R
C16 C 0.0203(2) 0.5033(5) 0.1496(2) 0.0467(10) Uani 1 1 d .
H16A H -0.0110 0.4718 0.1044 0.056 Uiso 1 1 calc R
H16B H -0.0073 0.4773 0.1844 0.056 Uiso 1 1 calc R

loop_
_atom_site_aniso_label
_atom_site_aniso_U_11
_atom_site_aniso_U_22
_atom_site_aniso_U_33
_atom_site_aniso_U_23
_atom_site_aniso_U_13
_atom_site_aniso_U_12
Br1 0.0931(4) 0.0721(4) 0.0611(3) 0.0278(3) 0.0285(3) 0.0109(3)
C1 0.054(2) 0.053(3) 0.042(2) 0.0093(19) 0.0156(18) 0.010(2)
C2 0.057(3) 0.072(3) 0.036(2) 0.001(2) 0.0105(18) 0.007(2)
C3 0.057(2) 0.054(3) 0.048(2) -0.012(2) 0.0096(19) -0.004(2)
C4 0.045(2) 0.038(2) 0.043(2) -0.0017(17) 0.0109(16) -0.0010(18)
C5 0.037(2) 0.037(2) 0.0396(19) 0.0002(16) 0.0108(15) 0.0009(16)
C6 0.051(2) 0.034(2) 0.045(2) 0.0017(17) 0.0128(17) 0.0017(18)
C7 0.061(3) 0.039(2) 0.060(3) -0.006(2) 0.017(2) -0.009(2)
C8 0.060(3) 0.035(2) 0.048(2) 0.0067(17) 0.0149(18) -0.005(2)
C9 0.042(2) 0.041(2) 0.0402(19) 0.0027(17) 0.0120(16) 0.0015(17)
C10 0.044(2) 0.035(2) 0.0353(18) -0.0012(16) 0.0057(16) -0.0010(17)
C11 0.066(3) 0.038(2) 0.042(2) -0.0034(17) 0.0054(19) -0.004(2)
C12 0.083(3) 0.049(3) 0.047(2) -0.007(2) 0.001(2) 0.003(2)
C13 0.080(3) 0.064(3) 0.036(2) 0.000(2) 0.009(2) 0.013(3)
C14 0.067(3) 0.055(3) 0.038(2) 0.0044(19) 0.0156(18) 0.004(2)
C15 0.056(3) 0.041(2) 0.061(3) 0.003(2) 0.013(2) 0.010(2)
C16 0.041(2) 0.049(3) 0.050(2) 0.0032(18) 0.0118(17) 0.0000(18)

loop_
_atom_type_symbol
_atom_type_description
_atom_type_scat_dispersion_real
_atom_type_scat_dispersion_imag
_atom_type_scat_source
C C 0.0033 0.0016 'International Tables Vol C Tables 4.2.6.8 and 6.1.1.4'
H H 0.0000 0.0000 'International Tables Vol C Tables 4.2.6.8 and 6.1.1.4'
Br Br -0.2901 2.4595 'International Tables Vol C Tables 4.2.6.8 and 6.1.1.4'

loop_
_geom_angle_atom_site_label_1
_geom_angle_atom_site_label_2
_geom_angle_atom_site_label_3
_geom_angle
C2 C1 C6 121.2(4)
C2 C1 Br1 119.3(3)
C6 C1 Br1 119.5(3)
C3 C2 C1 118.3(4)
C3 C2 H2 120.8
C1 C2 H2 120.8
C2 C3 C4 122.1(4)
C2 C3 H3 118.9
C4 C3 H3 118.9
C3 C4 C5 119.2(4)
C3 C4 C7 119.7(4)
C5 C4 C7 121.1(3)
C6 C5 C4 118.7(3)
C6 C5 C10 121.7(3)
C4 C5 C10 119.6(3)
C1 C6 C5 120.5(4)
C1 C6 H6 119.7
C5 C6 H6 119.7
C4 C7 C8 112.3(3)
C4 C7 H7A 109.1
C8 C7 H7A 109.1
C4 C7 H7B 109.1
C8 C7 H7B 109.1
H7A C7 H7B 107.9
C7 C8 C15 111.9(3)
C7 C8 C9 107.9(3)
C15 C8 C9 104.0(3)
C7 C8 H8 110.9
C15 C8 H8 110.9
C9 C8 H8 110.9
C8 C9 C14 112.6(3)
C8 C9 C10 101.3(3)
C14 C9 C10 113.3(3)
C8 C9 H9 109.8
C14 C9 H9 109.8
C10 C9 H9 109.8
C5 C10 C9 107.9(3)
C5 C10 C11 112.0(3)
C9 C10 C11 112.3(3)
C5 C10 C16 107.9(3)
C9 C10 C16 102.1(3)
C11 C10 C16 114.0(3)
C10 C11 C12 113.9(3)
C10 C11 H11A 108.8
C12 C11 H11A 108.8
C10 C11 H11B 108.8
C12 C11 H11B 108.8
H11A C11 H11B 107.7
C13 C12 C11 111.7(3)
C13 C12 H12A 109.3
C11 C12 H12A 109.3
C13 C12 H12B 109.3
C11 C12 H12B 109.3
H12A C12 H12B 107.9
C12 C13 C14 111.2(4)
C12 C13 H13A 109.4
C14 C13 H13A 109.4
C12 C13 H13B 109.4
C14 C13 H13B 109.4
H13A C13 H13B 108.0
C13 C14 C9 111.4(3)
C13 C14 H14A 109.4
C9 C14 H14A 109.4
C13 C14 H14B 109.4
C9 C14 H14B 109.4
H14A C14 H14B 108.0
C8 C15 C16 106.1(3)
C8 C15 H15A 110.5
C16 C15 H15A 110.5
C8 C15 H15B 110.5
C16 C15 H15B 110.5
H15A C15 H15B 108.7
C15 C16 C10 104.8(3)
C15 C16 H16A 110.8
C10 C16 H16A 110.8
C15 C16 H16B 110.8
C10 C16 H16B 110.8
H16A C16 H16B 108.9

loop_
_geom_bond_atom_site_label_1
_geom_bond_atom_site_label_2
_geom_bond_distance
Br1 C1 1.892(4)
C1 C2 1.371(6)
C1 C6 1.376(5)
C2 C3 1.370(6)
C2 H2 0.9300
C3 C4 1.379(5)
C3 H3 0.9300
C4 C5 1.398(5)
C4 C7 1.504(5)
C5 C6 1.384(5)
C5 C10 1.523(5)
C6 H6 0.9300
C7 C8 1.517(5)
C7 H7A 0.9700
C7 H7B 0.9700
C8 C15 1.523(5)
C8 C9 1.523(5)
C8 H8 0.9800
C9 C14 1.524(5)
C9 C10 1.524(5)
C9 H9 0.9800
C10 C11 1.524(5)
C10 C16 1.540(5)
C11 C12 1.531(5)
C11 H11A 0.9700
C11 H11B 0.9700
C12 C13 1.503(6)
C12 H12A 0.9700
C12 H12B 0.9700
C13 C14 1.511(6)
C13 H13A 0.9700
C13 H13B 0.9700
C14 H14A 0.9700
C14 H14B 0.9700
C15 C16 1.535(5)
C15 H15A 0.9700
C15 H15B 0.9700
C16 H16A 0.9700
C16 H16B 0.9700
